data_7039378
loop_
_publ_author_name
'Knight, James C.'
'Amoroso, Angelo J.'
'Edwards, Peter G.'
'Singh, Neha'
'Ward, Benjamin D.'

_publ_section_title
;
 Shaping and enforcing coordination spheres: probing the ability of
 tripodal ligands to favour trigonal prismatic geometry.
;
_journal_issue 26
_journal_name_full 'Dalton transactions (Cambridge, England : 2003)'
_journal_page_first 10630
_journal_page_last 10642
_journal_paper_doi 10.1039/c6dt01165a
_journal_volume 45
_journal_year 2016
_chemical_formula_moiety 'C28 H22 Cd N6 O, 2(Cl O4), C2 H3 N'
_chemical_formula_sum 'C30 H25 Cd Cl2 N7 O9'
_chemical_formula_weight 810.87
_space_group_crystal_system monoclinic
_space_group_IT_number 14
_space_group_name_Hall '-P 2yn'
_space_group_name_H-M_alt 'P 1 21/n 1'
_symmetry_space_group_name_Hall '-P 2yn'
_symmetry_space_group_name_H-M 'P 1 21/n 1'
_atom_sites_solution_hydrogens geom
_atom_sites_solution_primary direct
_atom_sites_solution_secondary difmap
_audit_creation_method SHELXL-2014/7
_audit_update_record
;
2016-03-22 deposited with the CCDC.
2016-05-30 downloaded from the CCDC.
;
_cell_angle_alpha 90
_cell_angle_beta 102.3110(10)
_cell_angle_gamma 90
_cell_formula_units_Z 4
_cell_length_a 12.8927(2)
_cell_length_b 12.4047(3)
_cell_length_c 20.9303(5)
_cell_measurement_reflns_used 25517
_cell_measurement_temperature 150(2)
_cell_measurement_theta_max 27.48
_cell_measurement_theta_min 2.91
_cell_volume 3270.41(12)
_computing_cell_refinement 'HKL Scalepack (Otwinowski & Minor 1997)'
_computing_data_collection 'Collect (Nonius BV, 1997-2000)'
_computing_data_reduction
;
HKL Denzo and Scalepack (Otwinowski & Minor 1997
;
_computing_structure_refinement 'SHELXL-2014/7 (Sheldrick, 2014)'
_computing_structure_solution 'SHELXT (Sheldrick, 2014)'
_diffrn_ambient_temperature 150(2)
_diffrn_detector_area_resol_mean 9
_diffrn_measured_fraction_theta_full 0.995
_diffrn_measured_fraction_theta_max 0.993
_diffrn_measurement_device_type KappaCCD
_diffrn_measurement_method 'profile from \w scans'
_diffrn_radiation_type MoK\a
_diffrn_radiation_wavelength 0.71073
_diffrn_reflns_av_R_equivalents 0.0785
_diffrn_reflns_av_unetI/netI 0.0783
_diffrn_reflns_Laue_measured_fraction_full 0.995
_diffrn_reflns_Laue_measured_fraction_max 0.993
_diffrn_reflns_limit_h_max 16
_diffrn_reflns_limit_h_min -16
_diffrn_reflns_limit_k_max 16
_diffrn_reflns_limit_k_min -16
_diffrn_reflns_limit_l_max 27
_diffrn_reflns_limit_l_min -27
_diffrn_reflns_number 25129
_diffrn_reflns_point_group_measured_fraction_full 0.995
_diffrn_reflns_point_group_measured_fraction_max 0.993
_diffrn_reflns_theta_full 25.242
_diffrn_reflns_theta_max 27.484
_diffrn_reflns_theta_min 3.080
_diffrn_source 'fine-focus sealed tube'
_exptl_absorpt_coefficient_mu 0.896
_exptl_absorpt_correction_T_max 0.945
_exptl_absorpt_correction_T_min 0.846
_exptl_absorpt_correction_type multi-scan
_exptl_absorpt_process_details 'Sortav (Blessing, 1995)'
_exptl_crystal_colour colourless
_exptl_crystal_density_diffrn 1.647
_exptl_crystal_description block
_exptl_crystal_F_000 1632
_exptl_crystal_size_max 0.180
_exptl_crystal_size_mid 0.180
_exptl_crystal_size_min 0.120
_refine_diff_density_max 0.571
_refine_diff_density_min -0.657
_refine_diff_density_rms 0.104
_refine_ls_extinction_method none
_refine_ls_goodness_of_fit_ref 0.967
_refine_ls_hydrogen_treatment mixed
_refine_ls_matrix_type full
_refine_ls_number_parameters 512
_refine_ls_number_reflns 7447
_refine_ls_number_restraints 200
_refine_ls_restrained_S_all 0.982
_refine_ls_R_factor_all 0.0870
_refine_ls_R_factor_gt 0.0497
_refine_ls_shift/su_max 0.001
_refine_ls_shift/su_mean 0.000
_refine_ls_structure_factor_coef Fsqd
_refine_ls_weighting_details 'w=1/[\s^2^(Fo^2^)+(0.0561P)^2^+3.4875P] where P=(Fo^2^+2Fc^2^)/3'
_refine_ls_weighting_scheme calc
_refine_ls_wR_factor_gt 0.1087
_refine_ls_wR_factor_ref 0.1254
_reflns_Friedel_coverage 0.000
_reflns_number_gt 5110
_reflns_number_total 7447
_reflns_threshold_expression 'I > 2\s(I)'
_cod_data_source_file c6dt01165a2.cif
_cod_data_source_block 14
_cod_depositor_comments 'Adding full bibliography for 7039371--7039378.cif.'
_cod_database_code 7039378
_shelx_shelxl_version_number 2014/7
_shelx_space_group_comment
;
The symmetry employed for this shelxl refinement is uniquely defined
by the following loop, which should always be used as a source of
symmetry information in preference to the above space-group names.
They are only intended as comments.
;
_shelx_estimated_absorpt_t_min 0.855
_shelx_estimated_absorpt_t_max 0.900

loop_
_space_group_symop_operation_xyz
'x, y, z'
'-x+1/2, y+1/2, -z+1/2'
'-x, -y, -z'
'x-1/2, -y-1/2, z-1/2'

loop_
_atom_site_label
_atom_site_type_symbol
_atom_site_fract_x
_atom_site_fract_y
_atom_site_fract_z
_atom_site_U_iso_or_equiv
_atom_site_adp_type
_atom_site_occupancy
_atom_site_site_symmetry_order
_atom_site_calc_flag
_atom_site_refinement_flags_posn
_atom_site_refinement_flags_adp
_atom_site_refinement_flags_occupancy
_atom_site_disorder_assembly
_atom_site_disorder_group
Cd1 Cd 0.72090(2) 0.68115(2) 0.53003(2) 0.02960(11) Uani 1 1 d . . . . .
Cl1 Cl 0.60014(10) 0.66749(9) 0.17516(5) 0.0433(3) Uani 1 1 d . . . . .
Cl2 Cl 0.63515(9) 0.80506(9) 0.78733(5) 0.0392(3) Uani 1 1 d . . . . .
O1 O 0.7472(2) 0.5116(2) 0.32861(13) 0.0385(7) Uani 1 1 d D . . . .
H1 H 0.712(3) 0.545(2) 0.2966(8) 0.058 Uiso 1 1 calc DR U . . .
O2 O 0.6063(4) 0.5744(3) 0.21521(19) 0.0608(13) Uani 0.839(5) 1 d D U P A 1
O3 O 0.5483(5) 0.7529(5) 0.1967(3) 0.0970(19) Uani 0.839(5) 1 d D U P A 1
O4 O 0.7083(4) 0.7007(5) 0.1771(3) 0.1007(19) Uani 0.839(5) 1 d D U P A 1
O5 O 0.5517(5) 0.6434(3) 0.10963(19) 0.0630(14) Uani 0.839(5) 1 d D U P A 1
O2A O 0.537(2) 0.5619(16) 0.1883(10) 0.067(4) Uani 0.161(5) 1 d D U P A 2
O3A O 0.508(2) 0.7402(19) 0.1615(13) 0.076(4) Uani 0.161(5) 1 d D U P A 2
O4A O 0.661(2) 0.690(2) 0.2322(12) 0.088(3) Uani 0.161(5) 1 d D U P A 2
O5A O 0.631(2) 0.6467(19) 0.1210(11) 0.063(4) Uani 0.161(5) 1 d D U P A 2
O6 O 0.7010(3) 0.8556(3) 0.74899(16) 0.0572(9) Uani 1 1 d . . . . .
O7 O 0.5967(3) 0.7037(3) 0.75803(16) 0.0610(10) Uani 1 1 d . . . . .
O8 O 0.6959(3) 0.7850(3) 0.85212(15) 0.0501(8) Uani 1 1 d . . . . .
O9 O 0.5480(3) 0.8752(3) 0.79091(18) 0.0652(10) Uani 1 1 d . . . . .
N1 N 0.8089(3) 0.5263(3) 0.50458(15) 0.0308(8) Uani 1 1 d . . . . .
N2 N 0.7866(3) 0.7402(3) 0.44077(16) 0.0309(8) Uani 1 1 d . . . . .
N3 N 0.7913(3) 0.8521(3) 0.55261(17) 0.0385(9) Uani 1 1 d . . . . .
N4 N 0.5941(3) 0.6159(2) 0.44243(15) 0.0289(7) Uani 1 1 d . . . . .
N5 N 0.5529(3) 0.7072(3) 0.55148(16) 0.0320(8) Uani 1 1 d . . . . .
N6 N 0.7829(3) 0.6431(3) 0.64159(18) 0.0449(9) Uani 1 1 d . . . . .
C1 C 0.7381(3) 0.5637(3) 0.38704(18) 0.0301(9) Uani 1 1 d . . . . .
C2 C 0.8072(3) 0.4984(3) 0.44236(19) 0.0292(9) Uani 1 1 d . . . . .
C3 C 0.8684(3) 0.4134(3) 0.4273(2) 0.0345(9) Uani 1 1 d . . . . .
H3 H 0.8670 0.3952 0.3830 0.041 Uiso 1 1 calc R U . . .
C4 C 0.9311(4) 0.3558(4) 0.4776(2) 0.0413(11) Uani 1 1 d . . . . .
H4 H 0.9726 0.2971 0.4681 0.050 Uiso 1 1 calc R U . . .
C5 C 0.9332(3) 0.3836(3) 0.5412(2) 0.0378(10) Uani 1 1 d . . . . .
H5 H 0.9758 0.3448 0.5764 0.045 Uiso 1 1 calc R U . . .
C6 C 0.8712(3) 0.4700(3) 0.5528(2) 0.0347(10) Uani 1 1 d . . . . .
H6 H 0.8730 0.4902 0.5968 0.042 Uiso 1 1 calc R U . . .
C7 C 0.7844(3) 0.6782(3) 0.38792(19) 0.0321(9) Uani 1 1 d . . . . .
C8 C 0.8277(4) 0.7146(4) 0.3362(2) 0.0435(11) Uani 1 1 d . . . . .
H8 H 0.8260 0.6704 0.2989 0.052 Uiso 1 1 calc R U . . .
C9 C 0.8732(4) 0.8161(4) 0.3402(2) 0.0543(14) Uani 1 1 d . . . . .
H9 H 0.9042 0.8419 0.3058 0.065 Uiso 1 1 calc R U . . .
C10 C 0.8735(4) 0.8797(4) 0.3943(2) 0.0505(13) Uani 1 1 d . . . . .
H10 H 0.9036 0.9498 0.3974 0.061 Uiso 1 1 calc R U . . .
C11 C 0.8289(3) 0.8393(3) 0.4443(2) 0.0345(10) Uani 1 1 d . . . . .
C12 C 0.8251(3) 0.9035(3) 0.5038(2) 0.0373(10) Uani 1 1 d . . . . .
C13 C 0.8532(4) 1.0120(4) 0.5096(2) 0.0472(12) Uani 1 1 d . . . . .
H13 H 0.8738 1.0486 0.4744 0.057 Uiso 1 1 calc R U . . .
C14 C 0.8508(4) 1.0661(4) 0.5673(2) 0.0538(13) Uani 1 1 d . . . . .
H14 H 0.8701 1.1400 0.5719 0.065 Uiso 1 1 calc R U . . .
C15 C 0.8205(4) 1.0124(4) 0.6178(2) 0.0552(14) Uani 1 1 d . . . . .
H15 H 0.8198 1.0476 0.6580 0.066 Uiso 1 1 calc R U . . .
C16 C 0.7912(4) 0.9053(4) 0.6081(2) 0.0499(13) Uani 1 1 d . . . . .
H16 H 0.7699 0.8677 0.6427 0.060 Uiso 1 1 calc R U . . .
C17 C 0.6200(3) 0.5636(3) 0.39193(18) 0.0287(9) Uani 1 1 d . . . . .
C18 C 0.5443(4) 0.5113(3) 0.34533(19) 0.0370(10) Uani 1 1 d . . . . .
H18 H 0.5645 0.4712 0.3112 0.044 Uiso 1 1 calc R U . . .
C19 C 0.4395(4) 0.5184(4) 0.3494(2) 0.0450(11) Uani 1 1 d . . . . .
H19 H 0.3863 0.4840 0.3175 0.054 Uiso 1 1 calc R U . . .
C20 C 0.4115(3) 0.5752(4) 0.3995(2) 0.0395(10) Uani 1 1 d . . . . .
H20 H 0.3391 0.5824 0.4019 0.047 Uiso 1 1 calc R U . . .
C21 C 0.4912(3) 0.6219(3) 0.44645(19) 0.0305(9) Uani 1 1 d . . . . .
C22 C 0.4682(3) 0.6813(3) 0.50396(19) 0.0297(9) Uani 1 1 d . . . . .
C23 C 0.3659(3) 0.7071(3) 0.5094(2) 0.0377(10) Uani 1 1 d . . . . .
H23 H 0.3072 0.6901 0.4751 0.045 Uiso 1 1 calc R U . . .
C24 C 0.3502(4) 0.7577(4) 0.5655(2) 0.0436(11) Uani 1 1 d . . . . .
H24 H 0.2807 0.7762 0.5701 0.052 Uiso 1 1 calc R U . . .
C25 C 0.4370(4) 0.7810(4) 0.6147(2) 0.0406(11) Uani 1 1 d . . . . .
H25 H 0.4280 0.8142 0.6540 0.049 Uiso 1 1 calc R U . . .
C26 C 0.5373(4) 0.7553(4) 0.6058(2) 0.0411(11) Uani 1 1 d . . . . .
H26 H 0.5971 0.7723 0.6394 0.049 Uiso 1 1 calc R U . . .
C27 C 0.8204(4) 0.6410(4) 0.6954(2) 0.0428(11) Uani 1 1 d . . . . .
C28 C 0.8722(5) 0.6376(5) 0.7646(2) 0.0722(17) Uani 1 1 d . . . . .
H28A H 0.8906 0.5630 0.7775 0.108 Uiso 1 1 calc R U . . .
H28B H 0.8239 0.6663 0.7907 0.108 Uiso 1 1 calc R U . . .
H28C H 0.9370 0.6814 0.7719 0.108 Uiso 1 1 calc R U . . .
N7 N 0.5821(10) 0.8881(11) 0.3929(6) 0.076(3) Uani 0.593(6) 1 d D U P B -1
C29 C 0.6086(7) 0.9183(8) 0.3494(4) 0.057(2) Uani 0.593(6) 1 d D U P B -1
C30 C 0.6398(6) 0.9599(7) 0.2919(4) 0.052(2) Uani 0.593(6) 1 d D U P B -1
H30A H 0.6518 0.8998 0.2639 0.078 Uiso 0.593(6) 1 calc R U P B -1
H30B H 0.7054 1.0017 0.3050 0.078 Uiso 0.593(6) 1 calc R U P B -1
H30C H 0.5835 1.0064 0.2677 0.078 Uiso 0.593(6) 1 calc R U P B -1
N8 N 0.5543(15) 0.8807(17) 0.4084(9) 0.075(3) Uani 0.407(6) 1 d D U P B -2
C31 C 0.5293(12) 0.9356(12) 0.4441(7) 0.068(3) Uani 0.407(6) 1 d D U P B -2
C32 C 0.5213(15) 0.998(2) 0.5041(11) 0.067(4) Uani 0.407(6) 1 d D U P B -2
H32A H 0.5200 1.0751 0.4946 0.101 Uiso 0.407(6) 1 calc R U P B -2
H32B H 0.5827 0.9812 0.5393 0.101 Uiso 0.407(6) 1 calc R U P B -2
H32C H 0.4559 0.9775 0.5179 0.101 Uiso 0.407(6) 1 calc R U P B -2

loop_
_atom_site_aniso_label
_atom_site_aniso_U_11
_atom_site_aniso_U_22
_atom_site_aniso_U_33
_atom_site_aniso_U_23
_atom_site_aniso_U_13
_atom_site_aniso_U_12
Cd1 0.02966(17) 0.03309(18) 0.02750(16) -0.00152(13) 0.00935(12) -0.00385(13)
Cl1 0.0546(7) 0.0388(6) 0.0366(6) 0.0034(5) 0.0103(5) 0.0090(5)
Cl2 0.0474(7) 0.0425(6) 0.0290(5) -0.0015(5) 0.0116(5) -0.0028(5)
O1 0.0439(19) 0.0440(18) 0.0292(15) -0.0068(13) 0.0119(14) 0.0031(14)
O2 0.089(4) 0.058(3) 0.032(2) 0.016(2) 0.005(2) -0.014(2)
O3 0.132(5) 0.079(3) 0.082(4) -0.030(3) 0.028(4) 0.045(3)
O4 0.059(3) 0.142(4) 0.098(4) 0.069(3) 0.008(3) -0.016(3)
O5 0.101(4) 0.046(2) 0.037(2) 0.0098(19) 0.003(2) 0.008(3)
O2A 0.100(8) 0.061(7) 0.039(7) 0.010(6) 0.011(6) -0.005(7)
O3A 0.107(8) 0.064(7) 0.057(7) -0.004(7) 0.021(7) 0.031(7)
O4A 0.092(6) 0.098(6) 0.069(6) 0.012(6) 0.004(6) 0.003(6)
O5A 0.076(7) 0.074(7) 0.050(6) 0.021(6) 0.035(6) 0.002(7)
O6 0.071(2) 0.059(2) 0.049(2) 0.0024(17) 0.0308(19) -0.0120(18)
O7 0.089(3) 0.052(2) 0.0394(19) -0.0052(16) 0.0072(19) -0.0203(19)
O8 0.059(2) 0.053(2) 0.0350(17) -0.0024(15) 0.0014(16) -0.0006(17)
O9 0.058(2) 0.077(3) 0.063(2) 0.009(2) 0.0185(19) 0.021(2)
N1 0.0292(19) 0.0343(19) 0.0298(18) 0.0038(15) 0.0083(15) -0.0026(15)
N2 0.0320(19) 0.0304(19) 0.0318(18) 0.0025(15) 0.0105(15) 0.0006(15)
N3 0.043(2) 0.039(2) 0.035(2) -0.0053(17) 0.0115(17) -0.0097(17)
N4 0.0324(19) 0.0258(17) 0.0295(18) 0.0021(14) 0.0085(15) -0.0006(14)
N5 0.032(2) 0.0375(19) 0.0274(17) 0.0007(15) 0.0087(15) 0.0019(15)
N6 0.050(3) 0.054(2) 0.031(2) 0.0017(19) 0.0079(19) -0.003(2)
C1 0.037(2) 0.030(2) 0.0250(19) -0.0017(17) 0.0115(18) 0.0009(18)
C2 0.030(2) 0.026(2) 0.034(2) -0.0002(17) 0.0118(18) -0.0053(17)
C3 0.035(2) 0.032(2) 0.036(2) -0.0002(19) 0.0066(19) -0.0013(19)
C4 0.036(3) 0.031(2) 0.057(3) -0.003(2) 0.011(2) -0.0005(19)
C5 0.032(2) 0.037(2) 0.041(3) 0.012(2) 0.002(2) -0.0025(19)
C6 0.033(2) 0.037(2) 0.034(2) 0.0057(19) 0.0078(19) -0.0031(19)
C7 0.037(2) 0.035(2) 0.026(2) 0.0036(18) 0.0122(18) 0.0044(19)
C8 0.060(3) 0.036(2) 0.039(2) 0.000(2) 0.021(2) -0.004(2)
C9 0.083(4) 0.042(3) 0.050(3) 0.006(2) 0.041(3) -0.002(3)
C10 0.070(4) 0.036(3) 0.053(3) -0.001(2) 0.030(3) -0.009(2)
C11 0.042(3) 0.030(2) 0.035(2) -0.0012(18) 0.016(2) -0.0024(18)
C12 0.039(3) 0.035(2) 0.039(2) 0.000(2) 0.011(2) -0.0060(19)
C13 0.055(3) 0.040(3) 0.051(3) -0.004(2) 0.021(2) -0.003(2)
C14 0.063(3) 0.038(3) 0.063(3) -0.015(3) 0.019(3) -0.014(2)
C15 0.075(4) 0.045(3) 0.051(3) -0.018(2) 0.025(3) -0.012(3)
C16 0.064(3) 0.050(3) 0.040(3) -0.011(2) 0.021(2) -0.014(2)
C17 0.030(2) 0.030(2) 0.0254(19) 0.0044(17) 0.0052(17) 0.0000(17)
C18 0.048(3) 0.037(2) 0.028(2) -0.0028(19) 0.012(2) -0.004(2)
C19 0.040(3) 0.059(3) 0.034(2) -0.009(2) 0.003(2) -0.013(2)
C20 0.034(3) 0.046(3) 0.037(2) -0.004(2) 0.004(2) -0.005(2)
C21 0.030(2) 0.028(2) 0.033(2) 0.0025(18) 0.0055(18) 0.0013(17)
C22 0.033(2) 0.028(2) 0.029(2) 0.0021(17) 0.0080(17) -0.0026(18)
C23 0.034(2) 0.035(2) 0.047(3) -0.008(2) 0.013(2) -0.0044(19)
C24 0.034(3) 0.045(3) 0.055(3) -0.003(2) 0.017(2) -0.004(2)
C25 0.044(3) 0.044(3) 0.039(2) -0.001(2) 0.019(2) 0.003(2)
C26 0.044(3) 0.049(3) 0.030(2) -0.007(2) 0.009(2) -0.002(2)
C27 0.051(3) 0.038(3) 0.041(3) -0.001(2) 0.014(2) -0.001(2)
C28 0.094(5) 0.085(4) 0.032(3) 0.001(3) 0.001(3) 0.006(4)
N7 0.055(6) 0.098(5) 0.073(6) 0.012(5) 0.009(4) 0.002(4)
C29 0.033(4) 0.076(5) 0.057(5) 0.015(4) -0.001(3) 0.010(4)
C30 0.040(4) 0.055(5) 0.057(5) 0.009(4) 0.003(4) 0.001(4)
N8 0.057(7) 0.090(6) 0.072(7) 0.016(5) 0.000(5) 0.005(5)
C31 0.059(6) 0.074(6) 0.071(6) 0.016(5) 0.014(5) 0.009(5)
C32 0.063(11) 0.061(7) 0.084(8) 0.025(6) 0.030(8) 0.010(9)

loop_
_atom_type_symbol
_atom_type_description
_atom_type_scat_dispersion_real
_atom_type_scat_dispersion_imag
_atom_type_scat_source
C C 0.0033 0.0016 'International Tables Vol C Tables 4.2.6.8 and 6.1.1.4'
H H 0.0000 0.0000 'International Tables Vol C Tables 4.2.6.8 and 6.1.1.4'
N N 0.0061 0.0033 'International Tables Vol C Tables 4.2.6.8 and 6.1.1.4'
O O 0.0106 0.0060 'International Tables Vol C Tables 4.2.6.8 and 6.1.1.4'
Cl Cl 0.1484 0.1585 'International Tables Vol C Tables 4.2.6.8 and 6.1.1.4'
Cd Cd -0.8075 1.2024 'International Tables Vol C Tables 4.2.6.8 and 6.1.1.4'

loop_
_geom_angle_atom_site_label_1
_geom_angle_atom_site_label_2
_geom_angle_atom_site_label_3
_geom_angle
N3 Cd1 N4 131.20(12)
N3 Cd1 N5 100.02(12)
N4 Cd1 N5 70.95(11)
N3 Cd1 N2 71.43(12)
N4 Cd1 N2 77.99(11)
N5 Cd1 N2 128.62(11)
N3 Cd1 N6 86.89(13)
N4 Cd1 N6 138.29(12)
N5 Cd1 N6 88.26(12)
N2 Cd1 N6 139.12(13)
N3 Cd1 N1 127.44(12)
N4 Cd1 N1 80.16(11)
N5 Cd1 N1 132.21(11)
N2 Cd1 N1 78.44(11)
N6 Cd1 N1 89.00(12)
O5A Cl1 O4A 126.4(17)
O3 Cl1 O5 109.6(3)
O3 Cl1 O2 113.7(3)
O5 Cl1 O2 111.0(3)
O3 Cl1 O4 107.7(4)
O5 Cl1 O4 108.2(3)
O2 Cl1 O4 106.4(3)
O5A Cl1 O3A 109.8(14)
O4A Cl1 O3A 110.7(15)
O5A Cl1 O2A 104.5(12)
O4A Cl1 O2A 104.2(11)
O3A Cl1 O2A 96.6(12)
O6 Cl2 O9 109.2(2)
O6 Cl2 O8 109.7(2)
O9 Cl2 O8 109.3(2)
O6 Cl2 O7 109.6(2)
O9 Cl2 O7 110.4(2)
O8 Cl2 O7 108.7(2)
C1 O1 H1 109.5
C2 N1 C6 118.5(3)
C2 N1 Cd1 121.4(3)
C6 N1 Cd1 119.7(3)
C11 N2 C7 120.5(3)
C11 N2 Cd1 117.2(3)
C7 N2 Cd1 122.2(3)
C16 N3 C12 118.9(4)
C16 N3 Cd1 123.8(3)
C12 N3 Cd1 117.0(3)
C17 N4 C21 119.3(3)
C17 N4 Cd1 122.6(3)
C21 N4 Cd1 117.8(2)
C26 N5 C22 119.2(4)
C26 N5 Cd1 122.7(3)
C22 N5 Cd1 117.7(2)
C27 N6 Cd1 168.6(4)
O1 C1 C2 105.7(3)
O1 C1 C7 109.3(3)
C2 C1 C7 108.5(3)
O1 C1 C17 108.7(3)
C2 C1 C17 111.7(3)
C7 C1 C17 112.6(3)
N1 C2 C3 121.4(4)
N1 C2 C1 118.9(3)
C3 C2 C1 119.7(3)
C4 C3 C2 119.1(4)
C4 C3 H3 120.4
C2 C3 H3 120.4
C5 C4 C3 119.8(4)
C5 C4 H4 120.1
C3 C4 H4 120.1
C4 C5 C6 118.1(4)
C4 C5 H5 121.0
C6 C5 H5 121.0
N1 C6 C5 123.0(4)
N1 C6 H6 118.5
C5 C6 H6 118.5
N2 C7 C8 120.8(4)
N2 C7 C1 118.6(3)
C8 C7 C1 120.5(4)
C9 C8 C7 118.8(4)
C9 C8 H8 120.6
C7 C8 H8 120.6
C10 C9 C8 119.7(4)
C10 C9 H9 120.1
C8 C9 H9 120.1
C9 C10 C11 118.9(4)
C9 C10 H10 120.5
C11 C10 H10 120.5
N2 C11 C10 121.2(4)
N2 C11 C12 116.9(3)
C10 C11 C12 122.0(4)
N3 C12 C13 120.7(4)
N3 C12 C11 116.9(4)
C13 C12 C11 122.4(4)
C14 C13 C12 119.2(4)
C14 C13 H13 120.4
C12 C13 H13 120.4
C15 C14 C13 119.8(4)
C15 C14 H14 120.1
C13 C14 H14 120.1
C14 C15 C16 117.8(4)
C14 C15 H15 121.1
C16 C15 H15 121.1
N3 C16 C15 123.4(4)
N3 C16 H16 118.3
C15 C16 H16 118.3
N4 C17 C18 121.7(4)
N4 C17 C1 117.7(3)
C18 C17 C1 120.6(3)
C19 C18 C17 118.7(4)
C19 C18 H18 120.6
C17 C18 H18 120.6
C20 C19 C18 120.1(4)
C20 C19 H19 120.0
C18 C19 H19 120.0
C19 C20 C21 118.7(4)
C19 C20 H20 120.7
C21 C20 H20 120.7
N4 C21 C20 121.5(4)
N4 C21 C22 116.4(3)
C20 C21 C22 122.2(4)
N5 C22 C23 121.3(4)
N5 C22 C21 116.3(3)
C23 C22 C21 122.4(4)
C22 C23 C24 119.3(4)
C22 C23 H23 120.4
C24 C23 H23 120.4
C25 C24 C23 119.0(4)
C25 C24 H24 120.5
C23 C24 H24 120.5
C24 C25 C26 119.0(4)
C24 C25 H25 120.5
C26 C25 H25 120.5
N5 C26 C25 122.1(4)
N5 C26 H26 119.0
C25 C26 H26 119.0
N6 C27 C28 178.2(5)
C27 C28 H28A 109.5
C27 C28 H28B 109.5
H28A C28 H28B 109.5
C27 C28 H28C 109.5
H28A C28 H28C 109.5
H28B C28 H28C 109.5
N7 C29 C30 178.0(11)
C29 C30 H30A 109.5
C29 C30 H30B 109.5
H30A C30 H30B 109.5
C29 C30 H30C 109.5
H30A C30 H30C 109.5
H30B C30 H30C 109.5
N8 C31 C32 164.6(19)
C31 C32 H32A 109.5
C31 C32 H32B 109.5
H32A C32 H32B 109.5
C31 C32 H32C 109.5
H32A C32 H32C 109.5
H32B C32 H32C 109.5

loop_
_geom_bond_atom_site_label_1
_geom_bond_atom_site_label_2
_geom_bond_distance
Cd1 N3 2.315(3)
Cd1 N4 2.326(3)
Cd1 N5 2.327(3)
Cd1 N2 2.328(3)
Cd1 N6 2.349(4)
Cd1 N1 2.350(3)
Cl1 O5A 1.306(18)
Cl1 O4A 1.31(2)
Cl1 O3 1.380(5)
Cl1 O5 1.413(4)
Cl1 O2 1.419(4)
Cl1 O4 1.446(5)
Cl1 O3A 1.47(2)
Cl1 O2A 1.598(18)
Cl2 O6 1.431(3)
Cl2 O9 1.436(4)
Cl2 O8 1.436(3)
Cl2 O7 1.439(3)
O1 C1 1.410(4)
O1 H1 0.837(19)
N1 C2 1.343(5)
N1 C6 1.343(5)
N2 C11 1.340(5)
N2 C7 1.343(5)
N3 C16 1.336(5)
N3 C12 1.353(5)
N4 C17 1.341(5)
N4 C21 1.349(5)
N5 C26 1.337(5)
N5 C22 1.349(5)
N6 C27 1.127(5)
C1 C2 1.533(6)
C1 C7 1.538(6)
C1 C17 1.549(5)
C2 C3 1.393(5)
C3 C4 1.382(6)
C3 H3 0.9500
C4 C5 1.370(6)
C4 H4 0.9500
C5 C6 1.389(6)
C5 H5 0.9500
C6 H6 0.9500
C7 C8 1.394(5)
C8 C9 1.385(6)
C8 H8 0.9500
C9 C10 1.380(6)
C9 H9 0.9500
C10 C11 1.390(6)
C10 H10 0.9500
C11 C12 1.488(6)
C12 C13 1.392(6)
C13 C14 1.388(6)
C13 H13 0.9500
C14 C15 1.374(6)
C14 H14 0.9500
C15 C16 1.384(7)
C15 H15 0.9500
C16 H16 0.9500
C17 C18 1.385(6)
C18 C19 1.375(6)
C18 H18 0.9500
C19 C20 1.374(6)
C19 H19 0.9500
C20 C21 1.388(6)
C20 H20 0.9500
C21 C22 1.495(5)
C22 C23 1.384(6)
C23 C24 1.385(6)
C23 H23 0.9500
C24 C25 1.379(6)
C24 H24 0.9500
C25 C26 1.382(6)
C25 H25 0.9500
C26 H26 0.9500
C27 C28 1.460(7)
C28 H28A 0.9800
C28 H28B 0.9800
C28 H28C 0.9800
N7 C29 1.103(11)
C29 C30 1.444(9)
C30 H30A 0.9800
C30 H30B 0.9800
C30 H30C 0.9800
N8 C31 1.109(13)
C31 C32 1.496(14)
C32 H32A 0.9800
C32 H32B 0.9800
C32 H32C 0.9800

loop_
_geom_hbond_atom_site_label_D
_geom_hbond_atom_site_label_H
_geom_hbond_atom_site_label_A
_geom_hbond_distance_DH
_geom_hbond_distance_HA
_geom_hbond_distance_DA
_geom_hbond_angle_DHA
O1 H1 O2 0.84 1.97 2.775(5) 160.1
O1 H1 O4A 0.84 2.25 3.04(3) 156.0

loop_
_geom_torsion_atom_site_label_1
_geom_torsion_atom_site_label_2
_geom_torsion_atom_site_label_3
_geom_torsion_atom_site_label_4
_geom_torsion
C6 N1 C2 C3 -0.2(5)
Cd1 N1 C2 C3 173.1(3)
C6 N1 C2 C1 -178.7(3)
Cd1 N1 C2 C1 -5.4(5)
O1 C1 C2 N1 -176.2(3)
C7 C1 C2 N1 66.7(4)
C17 C1 C2 N1 -58.1(4)
O1 C1 C2 C3 5.2(5)
C7 C1 C2 C3 -111.9(4)
C17 C1 C2 C3 123.3(4)
N1 C2 C3 C4 0.8(6)
C1 C2 C3 C4 179.3(4)
C2 C3 C4 C5 -0.7(6)
C3 C4 C5 C6 0.0(6)
C2 N1 C6 C5 -0.6(6)
Cd1 N1 C6 C5 -174.0(3)
C4 C5 C6 N1 0.7(6)
C11 N2 C7 C8 1.1(6)
Cd1 N2 C7 C8 -177.8(3)
C11 N2 C7 C1 178.2(4)
Cd1 N2 C7 C1 -0.8(5)
O1 C1 C7 N2 -177.8(3)
C2 C1 C7 N2 -63.0(4)
C17 C1 C7 N2 61.2(5)
O1 C1 C7 C8 -0.8(5)
C2 C1 C7 C8 114.0(4)
C17 C1 C7 C8 -121.7(4)
N2 C7 C8 C9 0.1(7)
C1 C7 C8 C9 -176.9(4)
C7 C8 C9 C10 -1.0(8)
C8 C9 C10 C11 0.8(8)
C7 N2 C11 C10 -1.3(6)
Cd1 N2 C11 C10 177.6(4)
C7 N2 C11 C12 178.3(4)
Cd1 N2 C11 C12 -2.7(5)
C9 C10 C11 N2 0.3(7)
C9 C10 C11 C12 -179.3(5)
C16 N3 C12 C13 -3.9(7)
Cd1 N3 C12 C13 170.1(4)
C16 N3 C12 C11 177.0(4)
Cd1 N3 C12 C11 -9.0(5)
N2 C11 C12 N3 7.8(6)
C10 C11 C12 N3 -172.5(4)
N2 C11 C12 C13 -171.2(4)
C10 C11 C12 C13 8.4(7)
N3 C12 C13 C14 2.9(7)
C11 C12 C13 C14 -178.1(4)
C12 C13 C14 C15 -0.2(8)
C13 C14 C15 C16 -1.3(8)
C12 N3 C16 C15 2.4(8)
Cd1 N3 C16 C15 -171.2(4)
C14 C15 C16 N3 0.2(8)
C21 N4 C17 C18 -3.0(5)
Cd1 N4 C17 C18 170.1(3)
C21 N4 C17 C1 176.8(3)
Cd1 N4 C17 C1 -10.1(4)
O1 C1 C17 N4 -175.8(3)
C2 C1 C17 N4 67.9(4)
C7 C1 C17 N4 -54.6(4)
O1 C1 C17 C18 4.0(5)
C2 C1 C17 C18 -112.3(4)
C7 C1 C17 C18 125.2(4)
N4 C17 C18 C19 3.5(6)
C1 C17 C18 C19 -176.3(4)
C17 C18 C19 C20 -1.0(7)
C18 C19 C20 C21 -1.9(7)
C17 N4 C21 C20 -0.1(6)
Cd1 N4 C21 C20 -173.5(3)
C17 N4 C21 C22 -180.0(3)
Cd1 N4 C21 C22 6.6(4)
C19 C20 C21 N4 2.5(6)
C19 C20 C21 C22 -177.6(4)
C26 N5 C22 C23 2.3(6)
Cd1 N5 C22 C23 -171.6(3)
C26 N5 C22 C21 -176.4(4)
Cd1 N5 C22 C21 9.6(4)
N4 C21 C22 N5 -10.8(5)
C20 C21 C22 N5 169.3(4)
N4 C21 C22 C23 170.5(4)
C20 C21 C22 C23 -9.4(6)
N5 C22 C23 C24 -1.7(6)
C21 C22 C23 C24 176.9(4)
C22 C23 C24 C25 -0.2(6)
C23 C24 C25 C26 1.5(7)
C22 N5 C26 C25 -1.0(6)
Cd1 N5 C26 C25 172.7(3)
C24 C25 C26 N5 -0.9(7)
